data_7044692
loop_
_publ_author_name
'Sinha, Chittaranjan'
'Bhanja, Anup Kumar'
'Mishra, Snehasis'
'Naskar, Kaushik'
'Maity, Suvendu'
'Das Saha, Krishna'

_publ_section_title
;
 Specific Recognition of Cr3+ in Physiological Condition by allyl
 substituted appendage Rhodamine and Its Cell-Imaging Studies
;
_journal_name_full 'Dalton Transactions'
_journal_paper_doi 10.1039/C7DT03560H
_journal_year 2017
_chemical_formula_sum 'C41 H44 N6 O6'
_chemical_formula_weight 716.82
_space_group_crystal_system monoclinic
_space_group_IT_number 14
_space_group_name_Hall '-P 2yn'
_space_group_name_H-M_alt 'P 1 21/n 1'
_symmetry_space_group_name_Hall '-P 2yn'
_symmetry_space_group_name_H-M 'P 1 21/n 1'
_atom_sites_solution_hydrogens geom
_audit_creation_method SHELXL-2014/7
_audit_update_record
;
2017-09-15 deposited with the CCDC.
2017-11-06 downloaded from the CCDC.
;
_cell_angle_alpha 90
_cell_angle_beta 100.5100(10)
_cell_angle_gamma 90
_cell_formula_units_Z 8
_cell_length_a 16.8294(5)
_cell_length_b 16.9006(5)
_cell_length_c 26.2959(7)
_cell_measurement_reflns_used 9826
_cell_measurement_temperature 141(2)
_cell_measurement_theta_max 28.22
_cell_measurement_theta_min 2.88
_cell_volume 7353.8(4)
_computing_cell_refinement 'Bruker SAINT'
_computing_data_collection 'Bruker APEX2'
_computing_data_reduction 'Bruker SAINT'
_computing_molecular_graphics 'Bruker SHELXTL'
_computing_publication_material 'Bruker SHELXTL'
_computing_structure_refinement 'SHELXL-2014 (Sheldrick 2014)'
_computing_structure_solution 'SHELXS-97 (Sheldrick 2008)'
_diffrn_ambient_temperature 141(2)
_diffrn_measured_fraction_theta_full 0.999
_diffrn_measured_fraction_theta_max 0.999
_diffrn_measurement_device_type 'Bruker APEX-II CCD'
_diffrn_measurement_method '\f and \w scans'
_diffrn_radiation_type MoK\a
_diffrn_radiation_wavelength 0.71073
_diffrn_reflns_av_R_equivalents 0.0510
_diffrn_reflns_av_unetI/netI 0.0338
_diffrn_reflns_Laue_measured_fraction_full 0.999
_diffrn_reflns_Laue_measured_fraction_max 0.999
_diffrn_reflns_limit_h_max 20
_diffrn_reflns_limit_h_min -20
_diffrn_reflns_limit_k_max 20
_diffrn_reflns_limit_k_min -20
_diffrn_reflns_limit_l_max 31
_diffrn_reflns_limit_l_min -31
_diffrn_reflns_number 97357
_diffrn_reflns_point_group_measured_fraction_full 0.999
_diffrn_reflns_point_group_measured_fraction_max 0.999
_diffrn_reflns_theta_full 25.000
_diffrn_reflns_theta_max 25.000
_diffrn_reflns_theta_min 2.410
_diffrn_source Mo
_exptl_absorpt_coefficient_mu 0.089
_exptl_absorpt_correction_type multi-scan
_exptl_crystal_colour yellow
_exptl_crystal_density_diffrn 1.295
_exptl_crystal_description prism
_exptl_crystal_F_000 3234
_exptl_crystal_size_max 0.549
_exptl_crystal_size_mid 0.156
_exptl_crystal_size_min 0.042
_exptl_transmission_factor_max 0.862
_exptl_transmission_factor_min 0.745
_refine_diff_density_max 1.943
_refine_diff_density_min -0.532
_refine_diff_density_rms 0.080
_refine_ls_extinction_method none
_refine_ls_goodness_of_fit_ref 1.101
_refine_ls_hydrogen_treatment constr
_refine_ls_matrix_type full
_refine_ls_number_parameters 972
_refine_ls_number_reflns 12919
_refine_ls_number_restraints 0
_refine_ls_restrained_S_all 1.101
_refine_ls_R_factor_all 0.0857
_refine_ls_R_factor_gt 0.0610
_refine_ls_shift/su_max 0.005
_refine_ls_shift/su_mean 0.001
_refine_ls_structure_factor_coef Fsqd
_refine_ls_weighting_details 'w=1/[\s^2^(Fo^2^)+(0.1049P)^2^+6.2969P] where P=(Fo^2^+2Fc^2^)/3'
_refine_ls_weighting_scheme calc
_refine_ls_wR_factor_gt 0.1667
_refine_ls_wR_factor_ref 0.1946
_reflns_Friedel_coverage 0.000
_reflns_number_gt 9805
_reflns_number_total 12919
_reflns_threshold_expression 'I > 2\s(I)'
_cod_data_source_file c7dt03560h2.cif
_cod_data_source_block 743ExtLT_0m_a
_cod_database_code 7044692
_shelx_shelxl_version_number 2014/7
_shelx_space_group_comment
;
The symmetry employed for this shelxl refinement is uniquely defined
by the following loop, which should always be used as a source of
symmetry information in preference to the above space-group names.
They are only intended as comments.
;

loop_
_space_group_symop_operation_xyz
'x, y, z'
'-x+1/2, y+1/2, -z+1/2'
'-x, -y, -z'
'x-1/2, -y-1/2, z-1/2'

loop_
_atom_site_label
_atom_site_type_symbol
_atom_site_fract_x
_atom_site_fract_y
_atom_site_fract_z
_atom_site_U_iso_or_equiv
_atom_site_adp_type
_atom_site_occupancy
_atom_site_site_symmetry_order
_atom_site_calc_flag
_atom_site_refinement_flags_posn
_atom_site_refinement_flags_adp
_atom_site_disorder_assembly
_atom_site_disorder_group
O1 O 0.73362(10) 0.81443(9) 0.56406(6) 0.0204(4) Uani 1 1 d . . A 4
O7 O 0.53241(9) 0.41269(9) 0.68373(6) 0.0207(4) Uani 1 1 d . . B 4
O2 O 0.95966(10) 1.08828(10) 0.56251(7) 0.0269(4) Uani 1 1 d . . A 4
O10 O 0.62795(12) 0.33325(11) 0.49862(8) 0.0354(5) Uani 1 1 d . . B 4
O6 O 0.88015(14) 1.08874(11) 0.64897(8) 0.0387(5) Uani 1 1 d . . A 4
H102 H 0.9061 1.0981 0.6252 0.058 Uiso 1 1 calc R U A 4
O12 O 0.58527(13) 0.67141(12) 0.58555(8) 0.0417(5) Uani 1 1 d . . B 4
O3 O 0.61586(12) 0.88839(12) 0.75542(8) 0.0388(5) Uani 1 1 d . . A 4
N8 N 0.38729(11) 0.22136(11) 0.69099(8) 0.0190(4) Uani 1 1 d . . B 4
N3 N 0.87509(11) 0.98106(11) 0.55473(7) 0.0169(4) Uani 1 1 d . . A 4
O11 O 0.48110(13) 0.61203(12) 0.60586(8) 0.0422(5) Uani 1 1 d . . B 4
O5 O 0.68503(14) 0.54901(12) 0.67938(8) 0.0457(6) Uani 1 1 d . . A 4
O4 O 0.77429(13) 0.61652(12) 0.64867(9) 0.0436(5) Uani 1 1 d . . A 4
N2 N 0.90999(13) 0.61364(11) 0.52463(8) 0.0244(5) Uani 1 1 d . . A 4
H2 H 0.9411 0.5964 0.5035 0.029 Uiso 1 1 calc R U A 4
N6 N 0.32248(13) 0.59066(12) 0.70938(8) 0.0245(5) Uani 1 1 d . . B 4
H101 H 0.2723 0.5976 0.7136 0.029 Uiso 1 1 calc R U B 4
N4 N 0.81961(13) 0.89866(12) 0.69571(8) 0.0260(5) Uani 1 1 d . . A 4
N15 N 0.42491(13) 0.32671(13) 0.55554(8) 0.0277(5) Uani 1 1 d . . B 4
N1 N 0.52045(13) 0.98308(13) 0.59025(9) 0.0297(5) Uani 1 1 d . . A 4
H1 H 0.4950 1.0287 0.5850 0.036 Uiso 1 1 calc R U A 4
N5 N 0.71933(15) 0.61163(14) 0.67338(9) 0.0331(5) Uani 1 1 d . . A 4
N7 N 0.74382(13) 0.24943(14) 0.64400(9) 0.0327(5) Uani 1 1 d . . B 4
H7 H 0.7676 0.2028 0.6465 0.039 Uiso 1 1 calc R U B 4
N9 N 0.54340(14) 0.61210(14) 0.58748(8) 0.0320(5) Uani 1 1 d . . B 4
C1 C 0.79688(13) 0.79589(14) 0.53947(9) 0.0174(5) Uani 1 1 d . . A 4
C53 C 0.42897(14) 0.49904(14) 0.69781(9) 0.0200(5) Uani 1 1 d . . B 4
H53 H 0.4596 0.5411 0.6871 0.024 Uiso 1 1 calc R U B 4
C5 C 0.88384(14) 0.69090(13) 0.52038(9) 0.0195(5) Uani 1 1 d . . A 4
C48 C 0.45899(13) 0.42197(14) 0.69956(9) 0.0178(5) Uani 1 1 d . . B 4
C6 C 0.81967(14) 0.71646(14) 0.54302(9) 0.0200(5) Uani 1 1 d . . A 4
H6A H 0.7916 0.6800 0.5608 0.024 Uiso 1 1 calc R U A 4
C10 C 0.69882(14) 0.88842(13) 0.55487(9) 0.0179(5) Uani 1 1 d . . A 4
C49 C 0.41746(14) 0.36002(14) 0.71665(9) 0.0199(5) Uani 1 1 d . . B 4
C52 C 0.35438(14) 0.51498(14) 0.71169(9) 0.0197(5) Uani 1 1 d . . B 4
C21 C 0.88530(14) 1.04140(13) 0.47905(9) 0.0192(5) Uani 1 1 d . . A 4
C2 C 0.83533(13) 0.85136(13) 0.51355(9) 0.0169(5) Uani 1 1 d . . A 4
C3 C 0.89902(14) 0.82390(14) 0.49070(9) 0.0189(5) Uani 1 1 d . . A 4
H3 H 0.9263 0.8606 0.4726 0.023 Uiso 1 1 calc R U A 4
C20 C 0.82746(14) 0.98271(14) 0.46658(9) 0.0188(5) Uani 1 1 d . . A 4
C8 C 0.81447(13) 0.93830(13) 0.51460(9) 0.0171(5) Uani 1 1 d . . A 4
C9 C 0.73120(14) 0.94754(13) 0.52818(9) 0.0177(5) Uani 1 1 d . . A 4
C14 C 0.68883(14) 1.01960(14) 0.52232(9) 0.0209(5) Uani 1 1 d . . A 4
H14 H 0.7094 1.0613 0.5042 0.025 Uiso 1 1 calc R U A 4
C26 C 0.91228(14) 1.04170(14) 0.53586(9) 0.0192(5) Uani 1 1 d . . A 4
C50 C 0.34209(14) 0.37698(14) 0.72940(10) 0.0217(5) Uani 1 1 d . . B 4
H50 H 0.3125 0.3347 0.7407 0.026 Uiso 1 1 calc R U B 4
C41 C 0.52868(14) 0.27187(14) 0.70181(9) 0.0208(5) Uani 1 1 d . . B 4
C13 C 0.61913(15) 1.03298(14) 0.54147(10) 0.0228(5) Uani 1 1 d . . A 4
C59 C 0.45375(14) 0.24516(14) 0.77470(9) 0.0203(5) Uani 1 1 d . . B 4
C40 C 0.56446(14) 0.33708(14) 0.68395(9) 0.0183(5) Uani 1 1 d . . B 4
C47 C 0.44957(14) 0.27637(13) 0.72044(9) 0.0185(5) Uani 1 1 d . . B 4
C51 C 0.30852(14) 0.45121(14) 0.72650(9) 0.0209(5) Uani 1 1 d . . B 4
C45 C 0.63611(14) 0.33155(15) 0.66494(9) 0.0220(5) Uani 1 1 d . . B 4
H45 H 0.6594 0.3775 0.6529 0.026 Uiso 1 1 calc R U B 4
C12 C 0.58860(14) 0.97159(14) 0.56943(9) 0.0215(5) Uani 1 1 d . . A 4
C61 C 0.35014(14) 0.17633(14) 0.72246(10) 0.0217(5) Uani 1 1 d . . B 4
C22 C 0.91017(15) 1.08881(15) 0.44174(10) 0.0239(5) Uani 1 1 d . . A 4
H22 H 0.9497 1.1289 0.4511 0.029 Uiso 1 1 calc R U A 4
C11 C 0.62899(14) 0.89904(14) 0.57492(9) 0.0218(5) Uani 1 1 d . . A 4
H11A H 0.6084 0.8568 0.5925 0.026 Uiso 1 1 calc R U A 4
C4 C 0.92407(14) 0.74598(14) 0.49324(9) 0.0195(5) Uani 1 1 d . . A 4
C27 C 0.89126(14) 0.95836(14) 0.60908(9) 0.0192(5) Uani 1 1 d . . A 4
H27A H 0.9504 0.9597 0.6217 0.023 Uiso 1 1 calc R U A 4
H27B H 0.8731 0.9031 0.6120 0.023 Uiso 1 1 calc R U A 4
C66 C 0.35361(15) 0.23757(15) 0.63718(10) 0.0239(5) Uani 1 1 d . . B 4
H66A H 0.3505 0.2956 0.6323 0.029 Uiso 1 1 calc R U B 4
H66B H 0.2977 0.2168 0.6297 0.029 Uiso 1 1 calc R U B 4
C42 C 0.56842(15) 0.19922(14) 0.70113(10) 0.0235(5) Uani 1 1 d . . B 4
H42 H 0.5455 0.1540 0.7143 0.028 Uiso 1 1 calc R U B 4
C65 C 0.50482(15) 0.26988(14) 0.81926(10) 0.0246(6) Uani 1 1 d . . B 4
H65 H 0.5463 0.3076 0.8179 0.030 Uiso 1 1 calc R U B 4
C60 C 0.39500(15) 0.18868(14) 0.77593(10) 0.0234(5) Uani 1 1 d . . B 4
C28 C 0.85063(16) 1.01036(14) 0.64422(9) 0.0243(6) Uani 1 1 d . . A 4
H28 H 0.7915 1.0123 0.6296 0.029 Uiso 1 1 calc R U A 4
C24 C 0.81754(16) 1.01709(15) 0.37750(10) 0.0273(6) Uani 1 1 d . . A 4
H24 H 0.7945 1.0087 0.3422 0.033 Uiso 1 1 calc R U A 4
C25 C 0.79240(15) 0.97011(15) 0.41521(10) 0.0235(5) Uani 1 1 d . . A 4
H25 H 0.7523 0.9305 0.4060 0.028 Uiso 1 1 calc R U A 4
C44 C 0.67363(14) 0.25793(15) 0.66366(9) 0.0227(5) Uani 1 1 d . . B 4
C29 C 0.86152(16) 0.97424(15) 0.69821(10) 0.0262(6) Uani 1 1 d . . A 4
H29A H 0.9197 0.9664 0.7120 0.031 Uiso 1 1 calc R U A 4
H29B H 0.8394 1.0105 0.7217 0.031 Uiso 1 1 calc R U A 4
C18 C 0.88816(16) 0.55951(14) 0.56268(11) 0.0286(6) Uani 1 1 d . . A 4
H18A H 0.8306 0.5444 0.5526 0.034 Uiso 1 1 calc R U A 4
H18B H 0.8954 0.5859 0.5968 0.034 Uiso 1 1 calc R U A 4
C23 C 0.87551(16) 1.07591(15) 0.39045(10) 0.0282(6) Uani 1 1 d . . A 4
H23 H 0.8914 1.1073 0.3641 0.034 Uiso 1 1 calc R U A 4
C30 C 0.75908(16) 0.89418(15) 0.71813(10) 0.0271(6) Uani 1 1 d . . A 4
H30 H 0.7442 0.9390 0.7361 0.032 Uiso 1 1 calc R U A 4
C43 C 0.63917(15) 0.18993(15) 0.68235(10) 0.0254(6) Uani 1 1 d . . B 4
C70 C 0.54142(15) 0.40248(16) 0.54317(10) 0.0268(6) Uani 1 1 d . . B 4
C7 C 0.99552(16) 0.72035(15) 0.47001(11) 0.0276(6) Uani 1 1 d . . A 4
H7A H 1.0185 0.7664 0.4553 0.041 Uiso 1 1 calc R U A 4
H7B H 0.9779 0.6813 0.4427 0.041 Uiso 1 1 calc R U A 4
H7C H 1.0366 0.6967 0.4969 0.041 Uiso 1 1 calc R U A 4
C69 C 0.49085(16) 0.33098(16) 0.53922(10) 0.0280(6) Uani 1 1 d . . B 4
H69 H 0.5088 0.2854 0.5235 0.034 Uiso 1 1 calc R U B 4
C54 C 0.22296(15) 0.46288(15) 0.73522(11) 0.0269(6) Uani 1 1 d . . B 4
H54A H 0.1883 0.4783 0.7026 0.040 Uiso 1 1 calc R U B 4
H54B H 0.2221 0.5046 0.7610 0.040 Uiso 1 1 calc R U B 4
H54C H 0.2030 0.4134 0.7477 0.040 Uiso 1 1 calc R U B 4
C32 C 0.73695(16) 0.75192(16) 0.69562(10) 0.0280(6) Uani 1 1 d . . A 4
H32 H 0.7845 0.7522 0.6809 0.034 Uiso 1 1 calc R U A 4
C62 C 0.38366(16) 0.15597(16) 0.82267(11) 0.0312(6) Uani 1 1 d . . B 4
H62 H 0.3430 0.1173 0.8239 0.037 Uiso 1 1 calc R U B 4
N11 N 0.83641(19) 0.44852(18) 0.43660(13) 0.0552(8) Uani 1 1 d . . C 4
C33 C 0.69266(16) 0.68333(15) 0.69613(10) 0.0276(6) Uani 1 1 d . . A 4
C57 C 0.37011(17) 0.65860(15) 0.70008(11) 0.0299(6) Uani 1 1 d . . B 4
H57A H 0.3849 0.6540 0.6655 0.036 Uiso 1 1 calc R U B 4
H57B H 0.4206 0.6600 0.7261 0.036 Uiso 1 1 calc R U B 4
C64 C 0.49341(16) 0.23779(16) 0.86575(11) 0.0301(6) Uani 1 1 d . . B 4
H64 H 0.5270 0.2544 0.8970 0.036 Uiso 1 1 calc R U B 4
C75 C 0.61153(16) 0.40261(16) 0.52065(10) 0.0288(6) Uani 1 1 d . . B 4
C73 C 0.63737(16) 0.53842(17) 0.54440(10) 0.0310(6) Uani 1 1 d . . B 4
H73 H 0.6693 0.5849 0.5451 0.037 Uiso 1 1 calc R U B 4
C71 C 0.52076(16) 0.47142(16) 0.56608(10) 0.0268(6) Uani 1 1 d . . B 4
H71 H 0.4742 0.4728 0.5817 0.032 Uiso 1 1 calc R U B 4
C72 C 0.56811(16) 0.53832(16) 0.56607(10) 0.0273(6) Uani 1 1 d . . B 4
C31 C 0.71138(16) 0.82063(16) 0.71677(10) 0.0270(6) Uani 1 1 d . . A 4
C74 C 0.65925(16) 0.46992(17) 0.52176(11) 0.0324(6) Uani 1 1 d . . B 4
H74 H 0.7067 0.4688 0.5070 0.039 Uiso 1 1 calc R U B 4
C15 C 0.57648(16) 1.11183(16) 0.53443(11) 0.0311(6) Uani 1 1 d . . A 4
H15A H 0.6064 1.1478 0.5156 0.047 Uiso 1 1 calc R U A 4
H15B H 0.5737 1.1344 0.5684 0.047 Uiso 1 1 calc R U A 4
H15C H 0.5217 1.1044 0.5148 0.047 Uiso 1 1 calc R U A 4
C36 C 0.63957(17) 0.81858(17) 0.73719(11) 0.0321(6) Uani 1 1 d . . A 4
C34 C 0.62327(17) 0.68050(17) 0.71749(11) 0.0345(7) Uani 1 1 d . . A 4
H34 H 0.5946 0.6322 0.7182 0.041 Uiso 1 1 calc R U A 4
C46 C 0.67825(17) 0.11033(16) 0.68087(12) 0.0338(7) Uani 1 1 d . . B 4
H46A H 0.6462 0.0704 0.6951 0.051 Uiso 1 1 calc R U B 4
H46B H 0.7330 0.1119 0.7015 0.051 Uiso 1 1 calc R U B 4
H46C H 0.6811 0.0967 0.6450 0.051 Uiso 1 1 calc R U B 4
C63 C 0.43387(18) 0.18178(17) 0.86756(11) 0.0346(7) Uani 1 1 d . . B 4
H63 H 0.4272 0.1607 0.9000 0.042 Uiso 1 1 calc R U B 4
C35 C 0.59658(17) 0.74860(18) 0.73760(11) 0.0361(7) Uani 1 1 d . . A 4
H35 H 0.5486 0.7477 0.7518 0.043 Uiso 1 1 calc R U A 4
C76 C 0.68812(18) 0.33350(18) 0.46599(12) 0.0368(7) Uani 1 1 d . . B 4
H76A H 0.7427 0.3410 0.4870 0.044 Uiso 1 1 calc R U B 4
H76B H 0.6775 0.3769 0.4404 0.044 Uiso 1 1 calc R U B 4
C58 C 0.32330(19) 0.73462(16) 0.70301(12) 0.0367(7) Uani 1 1 d . . B 4
H58A H 0.2745 0.7343 0.6762 0.055 Uiso 1 1 calc R U B 4
H58B H 0.3572 0.7799 0.6976 0.055 Uiso 1 1 calc R U B 4
H58C H 0.3080 0.7388 0.7371 0.055 Uiso 1 1 calc R U B 4
C55 C 0.78025(17) 0.31262(18) 0.61968(12) 0.0361(7) Uani 1 1 d . . B 4
H55A H 0.8022 0.3529 0.6458 0.043 Uiso 1 1 calc R U B 4
H55B H 0.7390 0.3383 0.5931 0.043 Uiso 1 1 calc R U B 4
C77 C 0.6827(2) 0.25584(18) 0.43939(12) 0.0411(7) Uani 1 1 d . . B 4
H77 H 0.6316 0.2399 0.4206 0.049 Uiso 1 1 calc R U B 4
C19 C 0.9405(2) 0.48614(17) 0.56642(13) 0.0425(8) Uani 1 1 d . . A 4
H19A H 0.9305 0.4583 0.5332 0.064 Uiso 1 1 calc R U A 4
H19B H 0.9272 0.4513 0.5935 0.064 Uiso 1 1 calc R U A 4
H19C H 0.9975 0.5014 0.5750 0.064 Uiso 1 1 calc R U A 4
C81 C 0.8043(2) 0.5064(2) 0.42491(13) 0.0450(8) Uani 1 1 d . . C 4
C16 C 0.48869(18) 0.92329(19) 0.62056(13) 0.0414(7) Uani 1 1 d . . A 4
H16A H 0.5309 0.9084 0.6504 0.050 Uiso 1 1 calc R U A 4
H16B H 0.4744 0.8755 0.5991 0.050 Uiso 1 1 calc R U A 4
C56 C 0.8475(2) 0.2799(2) 0.59477(15) 0.0538(9) Uani 1 1 d . . B 4
H56A H 0.8905 0.2589 0.6216 0.081 Uiso 1 1 calc R U B 4
H56B H 0.8694 0.3222 0.5759 0.081 Uiso 1 1 calc R U B 4
H56C H 0.8262 0.2374 0.5707 0.081 Uiso 1 1 calc R U B 4
C37 C 0.5408(2) 0.8901(2) 0.77413(13) 0.0475(8) Uani 1 1 d . . A 4
H37A H 0.5444 0.8546 0.8044 0.057 Uiso 1 1 calc R U A 4
H37B H 0.4967 0.8707 0.7468 0.057 Uiso 1 1 calc R U A 4
C82 C 0.7628(2) 0.5807(2) 0.41102(14) 0.0564(9) Uani 1 1 d . . C 4
H82A H 0.7088 0.5787 0.4200 0.085 Uiso 1 1 calc R U C 4
H82B H 0.7579 0.5896 0.3737 0.085 Uiso 1 1 calc R U C 4
H82C H 0.7936 0.6241 0.4300 0.085 Uiso 1 1 calc R U C 4
C38 C 0.5223(2) 0.9719(2) 0.78919(14) 0.0561(9) Uani 1 1 d . . A 4
H38 H 0.4707 0.9806 0.7980 0.067 Uiso 1 1 calc R U A 4
C39 C 0.5690(2) 1.0312(2) 0.79143(14) 0.0573(10) Uani 1 1 d . . A 4
H39A H 0.6212 1.0254 0.7830 0.069 Uiso 1 1 calc R U A 4
H39B H 0.5517 1.0814 0.8015 0.069 Uiso 1 1 calc R U A 4
C79 C 0.0936(2) 0.1600(2) 0.65789(14) 0.0591(10) Uani 1 1 d . . D 4
H79A H 0.0732 0.1432 0.6222 0.089 Uiso 1 1 calc R U D 4
H79B H 0.0577 0.1402 0.6805 0.089 Uiso 1 1 calc R U D 4
H79C H 0.1481 0.1387 0.6694 0.089 Uiso 1 1 calc R U D 4
C17 C 0.4151(2) 0.9524(2) 0.63990(16) 0.0613(11) Uani 1 1 d . . A 4
H17A H 0.4307 0.9947 0.6652 0.092 Uiso 1 1 calc R U A 4
H17B H 0.3911 0.9086 0.6563 0.092 Uiso 1 1 calc R U A 4
H17C H 0.3756 0.9728 0.6108 0.092 Uiso 1 1 calc R U A 4
C78 C 0.7434(2) 0.2082(2) 0.44004(15) 0.0571(10) Uani 1 1 d . . B 4
H78A H 0.7954 0.2224 0.4584 0.068 Uiso 1 1 calc R U B 4
H78B H 0.7358 0.1592 0.4221 0.068 Uiso 1 1 calc R U B 4
C80 C 0.0963(2) 0.2454(3) 0.66025(14) 0.0587(10) Uani 1 1 d . . D 4
N10 N 0.0983(3) 0.3131(3) 0.66237(16) 0.0907(13) Uani 1 1 d . . D 4
C68 C 0.40029(18) 0.20268(15) 0.59756(10) 0.0298(6) Uani 1 1 d . . B 4
H68 H 0.4590 0.2092 0.6123 0.036 Uiso 1 1 calc R U B 4
C100 C 0.38372(17) 0.25052(16) 0.54770(10) 0.0294(6) Uani 1 1 d . . B 4
H13A H 0.4031 0.2210 0.5198 0.035 Uiso 1 1 calc R U B 4
H13B H 0.3248 0.2590 0.5371 0.035 Uiso 1 1 calc R U B 4
O8 O 0.28949(11) 0.13517(10) 0.70825(7) 0.0293(4) Uani 1 1 d . . B 4
O60A O 0.38733(15) 0.12160(12) 0.58786(10) 0.0534(6) Uani 1 1 d . . B 4
H60A H 0.3536 0.1156 0.5604 0.080 Uiso 1 1 calc R U B 4

loop_
_atom_site_aniso_label
_atom_site_aniso_U_11
_atom_site_aniso_U_22
_atom_site_aniso_U_33
_atom_site_aniso_U_23
_atom_site_aniso_U_13
_atom_site_aniso_U_12
O1 0.0199(8) 0.0153(8) 0.0286(9) 0.0032(7) 0.0114(7) 0.0017(7)
O7 0.0179(8) 0.0172(8) 0.0292(9) 0.0014(7) 0.0103(7) 0.0004(7)
O2 0.0277(9) 0.0260(10) 0.0269(10) -0.0007(8) 0.0048(8) -0.0116(8)
O10 0.0370(11) 0.0334(11) 0.0407(12) 0.0011(9) 0.0197(9) 0.0026(9)
O6 0.0608(14) 0.0224(10) 0.0379(12) -0.0028(8) 0.0220(10) -0.0064(9)
O12 0.0482(13) 0.0352(12) 0.0431(13) -0.0042(9) 0.0117(10) -0.0071(10)
O3 0.0410(12) 0.0378(12) 0.0410(12) -0.0037(9) 0.0168(10) 0.0018(9)
N8 0.0172(10) 0.0165(10) 0.0235(11) 0.0021(8) 0.0044(8) -0.0007(8)
N3 0.0185(10) 0.0140(10) 0.0190(10) -0.0002(8) 0.0054(8) -0.0011(8)
O11 0.0455(13) 0.0419(12) 0.0450(13) 0.0028(10) 0.0238(11) 0.0082(10)
O5 0.0664(15) 0.0266(11) 0.0472(13) 0.0010(9) 0.0186(11) -0.0124(10)
O4 0.0466(13) 0.0338(12) 0.0560(14) 0.0020(10) 0.0240(11) 0.0018(10)
N2 0.0313(12) 0.0153(10) 0.0293(12) -0.0014(9) 0.0129(10) 0.0022(9)
N6 0.0226(11) 0.0169(11) 0.0350(12) 0.0002(9) 0.0080(9) 0.0040(8)
N4 0.0341(12) 0.0209(11) 0.0225(11) 0.0029(9) 0.0044(10) -0.0031(9)
N15 0.0316(12) 0.0312(12) 0.0207(11) 0.0015(9) 0.0057(10) -0.0001(10)
N1 0.0224(11) 0.0287(12) 0.0414(14) 0.0046(10) 0.0150(10) 0.0075(9)
N5 0.0394(14) 0.0295(13) 0.0302(13) 0.0047(10) 0.0055(11) -0.0013(11)
N7 0.0258(12) 0.0378(14) 0.0378(14) 0.0038(11) 0.0142(10) 0.0108(10)
N9 0.0379(14) 0.0367(14) 0.0219(12) 0.0022(10) 0.0064(10) 0.0060(11)
C1 0.0134(11) 0.0195(12) 0.0199(12) -0.0027(9) 0.0050(9) -0.0023(9)
C53 0.0220(12) 0.0151(12) 0.0242(13) 0.0010(10) 0.0075(10) -0.0026(9)
C5 0.0222(12) 0.0144(12) 0.0212(13) -0.0044(9) 0.0017(10) -0.0013(9)
C48 0.0146(11) 0.0204(12) 0.0194(12) -0.0006(10) 0.0055(9) 0.0000(9)
C6 0.0203(12) 0.0160(12) 0.0240(13) -0.0002(10) 0.0053(10) -0.0029(9)
C10 0.0173(12) 0.0150(12) 0.0210(12) -0.0011(9) 0.0029(10) 0.0007(9)
C49 0.0195(12) 0.0160(12) 0.0248(13) -0.0010(10) 0.0054(10) -0.0017(10)
C52 0.0210(12) 0.0177(12) 0.0197(12) -0.0005(10) 0.0021(10) 0.0015(10)
C21 0.0177(12) 0.0163(12) 0.0244(13) 0.0011(10) 0.0057(10) 0.0016(9)
C2 0.0159(11) 0.0150(12) 0.0196(12) -0.0023(9) 0.0033(9) -0.0020(9)
C3 0.0194(12) 0.0182(12) 0.0202(12) -0.0011(9) 0.0066(10) -0.0038(9)
C20 0.0178(12) 0.0173(12) 0.0231(13) 0.0018(10) 0.0082(10) 0.0028(9)
C8 0.0171(11) 0.0149(12) 0.0194(12) -0.0013(9) 0.0038(9) -0.0023(9)
C9 0.0169(12) 0.0166(12) 0.0200(12) -0.0015(9) 0.0042(10) -0.0016(9)
C14 0.0221(12) 0.0174(12) 0.0236(13) 0.0011(10) 0.0048(10) -0.0013(10)
C26 0.0162(11) 0.0169(12) 0.0258(13) -0.0011(10) 0.0074(10) -0.0020(9)
C50 0.0195(12) 0.0187(12) 0.0279(13) 0.0018(10) 0.0072(10) -0.0034(10)
C41 0.0178(12) 0.0206(13) 0.0244(13) -0.0007(10) 0.0045(10) 0.0012(10)
C13 0.0223(13) 0.0216(13) 0.0232(13) -0.0021(10) 0.0011(10) 0.0042(10)
C59 0.0189(12) 0.0154(12) 0.0271(13) 0.0020(10) 0.0054(10) 0.0037(9)
C40 0.0187(12) 0.0175(12) 0.0187(12) -0.0030(9) 0.0031(9) 0.0009(9)
C47 0.0168(11) 0.0145(12) 0.0246(13) 0.0009(9) 0.0045(10) -0.0011(9)
C51 0.0203(12) 0.0210(13) 0.0214(13) -0.0017(10) 0.0039(10) 0.0004(10)
C45 0.0193(12) 0.0272(13) 0.0202(13) 0.0004(10) 0.0054(10) 0.0000(10)
C12 0.0192(12) 0.0232(13) 0.0225(13) -0.0030(10) 0.0048(10) 0.0001(10)
C61 0.0210(13) 0.0154(12) 0.0294(14) 0.0015(10) 0.0066(10) -0.0007(10)
C22 0.0242(13) 0.0205(13) 0.0281(14) 0.0039(10) 0.0075(11) -0.0041(10)
C11 0.0201(12) 0.0223(13) 0.0245(13) 0.0010(10) 0.0084(10) -0.0022(10)
C4 0.0188(12) 0.0189(12) 0.0221(13) -0.0044(10) 0.0069(10) -0.0008(9)
C27 0.0194(12) 0.0163(12) 0.0221(13) 0.0027(9) 0.0046(10) -0.0004(9)
C66 0.0200(12) 0.0227(13) 0.0285(14) 0.0064(10) 0.0030(11) -0.0012(10)
C42 0.0216(13) 0.0183(12) 0.0304(14) -0.0004(10) 0.0039(11) 0.0007(10)
C65 0.0202(12) 0.0198(13) 0.0333(15) -0.0001(11) 0.0033(11) 0.0027(10)
C60 0.0229(13) 0.0203(13) 0.0272(14) 0.0046(10) 0.0049(11) -0.0004(10)
C28 0.0334(14) 0.0181(12) 0.0222(13) -0.0004(10) 0.0075(11) -0.0018(10)
C24 0.0312(14) 0.0297(14) 0.0211(13) 0.0013(11) 0.0049(11) -0.0005(11)
C25 0.0217(12) 0.0228(13) 0.0260(14) -0.0030(10) 0.0045(10) -0.0037(10)
C44 0.0181(12) 0.0296(14) 0.0205(13) -0.0028(10) 0.0039(10) 0.0034(10)
C29 0.0344(14) 0.0218(13) 0.0224(13) -0.0012(10) 0.0051(11) -0.0025(11)
C18 0.0317(14) 0.0188(13) 0.0380(16) 0.0026(11) 0.0133(12) 0.0019(11)
C23 0.0307(14) 0.0279(14) 0.0282(14) 0.0065(11) 0.0107(12) -0.0006(11)
C30 0.0350(15) 0.0253(14) 0.0212(13) 0.0029(10) 0.0058(12) 0.0018(11)
C43 0.0218(13) 0.0274(14) 0.0262(14) -0.0039(11) 0.0019(11) 0.0069(11)
C70 0.0277(14) 0.0318(15) 0.0205(13) 0.0077(11) 0.0033(11) 0.0027(11)
C7 0.0291(14) 0.0216(13) 0.0355(15) 0.0007(11) 0.0153(12) 0.0027(11)
C69 0.0325(15) 0.0300(15) 0.0219(13) 0.0044(11) 0.0064(11) 0.0061(11)
C54 0.0217(13) 0.0249(14) 0.0356(15) -0.0019(11) 0.0093(11) 0.0026(10)
C32 0.0283(14) 0.0318(15) 0.0237(14) 0.0078(11) 0.0041(11) 0.0006(11)
C62 0.0308(15) 0.0293(15) 0.0326(15) 0.0079(12) 0.0032(12) -0.0060(12)
N11 0.0601(19) 0.0426(18) 0.068(2) -0.0061(15) 0.0258(16) 0.0062(15)
C33 0.0339(15) 0.0249(14) 0.0234(14) 0.0032(11) 0.0035(11) -0.0010(11)
C57 0.0368(15) 0.0186(13) 0.0381(16) 0.0019(11) 0.0167(13) 0.0025(11)
C64 0.0281(14) 0.0312(15) 0.0280(14) 0.0001(12) -0.0034(11) 0.0020(11)
C75 0.0284(14) 0.0347(15) 0.0239(14) 0.0048(11) 0.0066(11) 0.0076(12)
C73 0.0272(14) 0.0358(16) 0.0295(15) 0.0019(12) 0.0037(12) -0.0020(12)
C71 0.0264(13) 0.0365(15) 0.0179(13) 0.0075(11) 0.0053(10) 0.0061(11)
C72 0.0288(14) 0.0321(15) 0.0207(13) 0.0020(11) 0.0042(11) 0.0029(11)
C31 0.0300(14) 0.0303(14) 0.0200(13) 0.0048(11) 0.0028(11) -0.0007(11)
C74 0.0242(14) 0.0403(17) 0.0346(16) 0.0029(13) 0.0103(12) 0.0009(12)
C15 0.0293(14) 0.0265(14) 0.0387(16) 0.0028(12) 0.0094(12) 0.0085(11)
C36 0.0351(15) 0.0357(16) 0.0259(14) 0.0032(12) 0.0070(12) 0.0017(12)
C34 0.0358(16) 0.0331(16) 0.0345(16) 0.0052(12) 0.0059(13) -0.0088(12)
C46 0.0296(15) 0.0279(15) 0.0444(17) -0.0009(12) 0.0083(13) 0.0091(12)
C63 0.0412(17) 0.0382(16) 0.0235(14) 0.0100(12) 0.0034(12) 0.0024(13)
C35 0.0314(15) 0.0427(17) 0.0362(16) 0.0019(13) 0.0120(13) -0.0052(13)
C76 0.0356(16) 0.0397(17) 0.0406(17) 0.0040(13) 0.0216(14) 0.0058(13)
C58 0.0505(18) 0.0197(14) 0.0435(17) 0.0011(12) 0.0186(14) 0.0046(12)
C55 0.0286(15) 0.0426(17) 0.0409(17) 0.0025(13) 0.0163(13) 0.0057(13)
C77 0.0458(18) 0.0412(18) 0.0413(18) 0.0016(14) 0.0214(15) 0.0033(14)
C19 0.056(2) 0.0247(15) 0.0504(19) 0.0078(13) 0.0196(16) 0.0133(14)
C81 0.049(2) 0.047(2) 0.0435(19) -0.0139(16) 0.0199(16) -0.0083(16)
C16 0.0306(15) 0.0464(18) 0.053(2) 0.0125(15) 0.0223(14) 0.0092(14)
C56 0.050(2) 0.047(2) 0.076(3) 0.0008(18) 0.0448(19) 0.0050(16)
C37 0.0479(19) 0.055(2) 0.0468(19) 0.0020(16) 0.0275(16) 0.0072(16)
C82 0.070(2) 0.052(2) 0.042(2) -0.0060(16) -0.0020(17) 0.0098(18)
C38 0.059(2) 0.063(2) 0.053(2) -0.0016(18) 0.0282(18) 0.0031(19)
C39 0.053(2) 0.074(3) 0.047(2) -0.0093(18) 0.0152(17) 0.006(2)
C79 0.046(2) 0.082(3) 0.046(2) -0.0257(19) -0.0026(16) -0.0003(19)
C17 0.048(2) 0.069(2) 0.078(3) 0.025(2) 0.041(2) 0.0177(18)
C78 0.064(2) 0.049(2) 0.063(2) -0.0032(17) 0.0267(19) 0.0148(18)
C80 0.053(2) 0.074(3) 0.046(2) -0.025(2) -0.0014(17) 0.007(2)
N10 0.103(3) 0.087(3) 0.074(3) -0.026(2) -0.006(2) 0.010(2)
C68 0.0419(16) 0.0180(13) 0.0299(15) -0.0017(11) 0.0074(12) 0.0014(11)
C100 0.0339(15) 0.0307(15) 0.0236(14) -0.0052(11) 0.0053(11) -0.0040(12)
O8 0.0275(10) 0.0274(10) 0.0323(10) 0.0041(8) 0.0033(8) -0.0120(8)
O60A 0.0595(16) 0.0334(12) 0.0681(17) -0.0035(11) 0.0139(13) -0.0059(11)

loop_
_atom_type_symbol
_atom_type_description
_atom_type_scat_dispersion_real
_atom_type_scat_dispersion_imag
_atom_type_scat_source
C C 0.0033 0.0016 'International Tables Vol C Tables 4.2.6.8 and 6.1.1.4'
H H 0.0000 0.0000 'International Tables Vol C Tables 4.2.6.8 and 6.1.1.4'
N N 0.0061 0.0033 'International Tables Vol C Tables 4.2.6.8 and 6.1.1.4'
O O 0.0106 0.0060 'International Tables Vol C Tables 4.2.6.8 and 6.1.1.4'

loop_
_geom_angle_atom_site_label_1
_geom_angle_atom_site_label_2
_geom_angle_atom_site_label_3
_geom_angle
C1 O1 C10 117.52(17)
C48 O7 C40 118.13(17)
C75 O10 C76 118.1(2)
C28 O6 H102 109.5
C36 O3 C37 118.1(2)
C61 N8 C66 124.0(2)
C61 N8 C47 112.79(19)
C66 N8 C47 119.76(18)
C26 N3 C27 123.20(19)
C26 N3 C8 114.07(19)
C27 N3 C8 122.73(18)
C5 N2 C18 122.5(2)
C5 N2 H2 118.8
C18 N2 H2 118.8
C52 N6 C57 121.2(2)
C52 N6 H101 119.4
C57 N6 H101 119.4
C30 N4 C29 117.1(2)
C69 N15 C100 115.3(2)
C12 N1 C16 122.7(2)
C12 N1 H1 118.6
C16 N1 H1 118.6
O4 N5 O5 122.9(2)
O4 N5 C33 118.7(2)
O5 N5 C33 118.4(2)
C44 N7 C55 123.5(2)
C44 N7 H7 118.2
C55 N7 H7 118.2
O12 N9 O11 123.5(2)
O12 N9 C72 118.3(2)
O11 N9 C72 118.2(2)
O1 C1 C2 123.1(2)
O1 C1 C6 114.4(2)
C2 C1 C6 122.4(2)
C48 C53 C52 120.6(2)
C48 C53 H53 119.7
C52 C53 H53 119.7
N2 C5 C6 121.4(2)
N2 C5 C4 119.3(2)
C6 C5 C4 119.3(2)
C49 C48 O7 123.1(2)
C49 C48 C53 121.2(2)
O7 C48 C53 115.7(2)
C5 C6 C1 119.7(2)
C5 C6 H6A 120.2
C1 C6 H6A 120.2
O1 C10 C11 114.4(2)
O1 C10 C9 123.1(2)
C11 C10 C9 122.5(2)
C48 C49 C50 117.3(2)
C48 C49 C47 122.4(2)
C50 C49 C47 120.3(2)
N6 C52 C53 121.8(2)
N6 C52 C51 119.2(2)
C53 C52 C51 119.0(2)
C20 C21 C22 122.3(2)
C20 C21 C26 108.3(2)
C22 C21 C26 129.4(2)
C1 C2 C3 116.7(2)
C1 C2 C8 121.2(2)
C3 C2 C8 121.9(2)
C4 C3 C2 123.1(2)
C4 C3 H3 118.4
C2 C3 H3 118.4
C21 C20 C25 119.7(2)
C21 C20 C8 111.0(2)
C25 C20 C8 129.3(2)
N3 C8 C2 110.36(18)
N3 C8 C9 108.76(18)
C2 C8 C9 109.39(18)
N3 C8 C20 99.38(17)
C2 C8 C20 113.33(19)
C9 C8 C20 115.12(19)
C10 C9 C14 116.2(2)
C10 C9 C8 120.7(2)
C14 C9 C8 122.4(2)
C13 C14 C9 123.5(2)
C13 C14 H14 118.3
C9 C14 H14 118.3
O2 C26 N3 124.7(2)
O2 C26 C21 128.2(2)
N3 C26 C21 107.02(19)
C51 C50 C49 123.8(2)
C51 C50 H50 118.1
C49 C50 H50 118.1
C40 C41 C42 117.2(2)
C40 C41 C47 122.6(2)
C42 C41 C47 120.2(2)
C14 C13 C12 118.8(2)
C14 C13 C15 121.2(2)
C12 C13 C15 120.0(2)
C60 C59 C65 121.7(2)
C60 C59 C47 110.7(2)
C65 C59 C47 127.5(2)
C41 C40 O7 123.0(2)
C41 C40 C45 122.0(2)
O7 C40 C45 115.0(2)
C41 C47 N8 112.11(19)
C41 C47 C49 110.71(19)
N8 C47 C49 109.70(18)
C41 C47 C59 113.51(19)
N8 C47 C59 100.27(18)
C49 C47 C59 110.09(19)
C50 C51 C52 118.0(2)
C50 C51 C54 120.3(2)
C52 C51 C54 121.5(2)
C40 C45 C44 119.6(2)
C40 C45 H45 120.2
C44 C45 H45 120.2
N1 C12 C11 120.6(2)
N1 C12 C13 120.7(2)
C11 C12 C13 118.7(2)
O8 C61 N8 125.3(2)
O8 C61 C60 128.0(2)
N8 C61 C60 106.7(2)
C23 C22 C21 118.0(2)
C23 C22 H22 121.0
C21 C22 H22 121.0
C10 C11 C12 120.3(2)
C10 C11 H11A 119.8
C12 C11 H11A 119.8
C3 C4 C5 118.7(2)
C3 C4 C7 120.9(2)
C5 C4 C7 120.3(2)
N3 C27 C28 114.75(19)
N3 C27 H27A 108.6
C28 C27 H27A 108.6
N3 C27 H27B 108.6
C28 C27 H27B 108.6
H27A C27 H27B 107.6
N8 C66 C68 115.6(2)
N8 C66 H66A 108.4
C68 C66 H66A 108.4
N8 C66 H66B 108.4
C68 C66 H66B 108.4
H66A C66 H66B 107.4
C43 C42 C41 123.4(2)
C43 C42 H42 118.3
C41 C42 H42 118.3
C64 C65 C59 117.7(2)
C64 C65 H65 121.1
C59 C65 H65 121.1
C59 C60 C62 120.7(2)
C59 C60 C61 108.5(2)
C62 C60 C61 130.7(2)
O6 C28 C27 113.9(2)
O6 C28 C29 108.2(2)
C27 C28 C29 110.0(2)
O6 C28 H28 108.2
C27 C28 H28 108.2
C29 C28 H28 108.2
C23 C24 C25 121.5(2)
C23 C24 H24 119.2
C25 C24 H24 119.2
C20 C25 C24 118.3(2)
C20 C25 H25 120.8
C24 C25 H25 120.8
N7 C44 C45 121.5(2)
N7 C44 C43 118.6(2)
C45 C44 C43 119.9(2)
N4 C29 C28 109.5(2)
N4 C29 H29A 109.8
C28 C29 H29A 109.8
N4 C29 H29B 109.8
C28 C29 H29B 109.8
H29A C29 H29B 108.2
N2 C18 C19 110.1(2)
N2 C18 H18A 109.6
C19 C18 H18A 109.6
N2 C18 H18B 109.6
C19 C18 H18B 109.6
H18A C18 H18B 108.2
C22 C23 C24 120.2(2)
C22 C23 H23 119.9
C24 C23 H23 119.9
N4 C30 C31 121.2(2)
N4 C30 H30 119.4
C31 C30 H30 119.4
C42 C43 C44 117.9(2)
C42 C43 C46 121.5(2)
C44 C43 C46 120.6(2)
C71 C70 C75 118.4(2)
C71 C70 C69 122.3(2)
C75 C70 C69 119.2(2)
C4 C7 H7A 109.5
C4 C7 H7B 109.5
H7A C7 H7B 109.5
C4 C7 H7C 109.5
H7A C7 H7C 109.5
H7B C7 H7C 109.5
N15 C69 C70 123.8(2)
N15 C69 H69 118.1
C70 C69 H69 118.1
C51 C54 H54A 109.5
C51 C54 H54B 109.5
H54A C54 H54B 109.5
C51 C54 H54C 109.5
H54A C54 H54C 109.5
H54B C54 H54C 109.5
C33 C32 C31 119.4(2)
C33 C32 H32 120.3
C31 C32 H32 120.3
C63 C62 C60 117.7(2)
C63 C62 H62 121.1
C60 C62 H62 121.1
C32 C33 C34 122.0(3)
C32 C33 N5 119.2(2)
C34 C33 N5 118.9(2)
N6 C57 C58 110.8(2)
N6 C57 H57A 109.5
C58 C57 H57A 109.5
N6 C57 H57B 109.5
C58 C57 H57B 109.5
H57A C57 H57B 108.1
C65 C64 C63 121.1(3)
C65 C64 H64 119.5
C63 C64 H64 119.5
O10 C75 C74 123.6(2)
O10 C75 C70 115.3(2)
C74 C75 C70 121.1(2)
C74 C73 C72 119.0(3)
C74 C73 H73 120.5
C72 C73 H73 120.5
C72 C71 C70 119.8(2)
C72 C71 H71 120.1
C70 C71 H71 120.1
C71 C72 C73 121.9(2)
C71 C72 N9 119.6(2)
C73 C72 N9 118.5(2)
C32 C31 C36 118.8(2)
C32 C31 C30 120.4(2)
C36 C31 C30 120.8(2)
C73 C74 C75 119.8(2)
C73 C74 H74 120.1
C75 C74 H74 120.1
C13 C15 H15A 109.5
C13 C15 H15B 109.5
H15A C15 H15B 109.5
C13 C15 H15C 109.5
H15A C15 H15C 109.5
H15B C15 H15C 109.5
O3 C36 C35 123.3(3)
O3 C36 C31 116.1(2)
C35 C36 C31 120.6(3)
C35 C34 C33 119.0(3)
C35 C34 H34 120.5
C33 C34 H34 120.5
C43 C46 H46A 109.5
C43 C46 H46B 109.5
H46A C46 H46B 109.5
C43 C46 H46C 109.5
H46A C46 H46C 109.5
H46B C46 H46C 109.5
C64 C63 C62 121.1(3)
C64 C63 H63 119.5
C62 C63 H63 119.5
C34 C35 C36 120.2(3)
C34 C35 H35 119.9
C36 C35 H35 119.9
O10 C76 C77 106.8(2)
O10 C76 H76A 110.4
C77 C76 H76A 110.4
O10 C76 H76B 110.4
C77 C76 H76B 110.4
H76A C76 H76B 108.6
C57 C58 H58A 109.5
C57 C58 H58B 109.5
H58A C58 H58B 109.5
C57 C58 H58C 109.5
H58A C58 H58C 109.5
H58B C58 H58C 109.5
N7 C55 C56 109.5(2)
N7 C55 H55A 109.8
C56 C55 H55A 109.8
N7 C55 H55B 109.8
C56 C55 H55B 109.8
H55A C55 H55B 108.2
C78 C77 C76 124.3(3)
C78 C77 H77 117.9
C76 C77 H77 117.9
C18 C19 H19A 109.5
C18 C19 H19B 109.5
H19A C19 H19B 109.5
C18 C19 H19C 109.5
H19A C19 H19C 109.5
H19B C19 H19C 109.5
N11 C81 C82 178.8(4)
N1 C16 C17 111.5(3)
N1 C16 H16A 109.3
C17 C16 H16A 109.3
N1 C16 H16B 109.3
C17 C16 H16B 109.3
H16A C16 H16B 108.0
C55 C56 H56A 109.5
C55 C56 H56B 109.5
H56A C56 H56B 109.5
C55 C56 H56C 109.5
H56A C56 H56C 109.5
H56B C56 H56C 109.5
O3 C37 C38 110.5(3)
O3 C37 H37A 109.6
C38 C37 H37A 109.6
O3 C37 H37B 109.6
C38 C37 H37B 109.6
H37A C37 H37B 108.1
C81 C82 H82A 109.5
C81 C82 H82B 109.5
H82A C82 H82B 109.5
C81 C82 H82C 109.5
H82A C82 H82C 109.5
H82B C82 H82C 109.5
C39 C38 C37 126.1(3)
C39 C38 H38 117.0
C37 C38 H38 117.0
C38 C39 H39A 120.0
C38 C39 H39B 120.0
H39A C39 H39B 120.0
C80 C79 H79A 109.5
C80 C79 H79B 109.5
H79A C79 H79B 109.5
C80 C79 H79C 109.5
H79A C79 H79C 109.5
H79B C79 H79C 109.5
C16 C17 H17A 109.5
C16 C17 H17B 109.5
H17A C17 H17B 109.5
C16 C17 H17C 109.5
H17A C17 H17C 109.5
H17B C17 H17C 109.5
C77 C78 H78A 120.0
C77 C78 H78B 120.0
H78A C78 H78B 120.0
N10 C80 C79 179.6(5)
O60A C68 C100 111.4(2)
O60A C68 C66 114.7(2)
C100 C68 C66 110.2(2)
O60A C68 H68 106.7
C100 C68 H68 106.7
C66 C68 H68 106.7
N15 C100 C68 109.8(2)
N15 C100 H13A 109.7
C68 C100 H13A 109.7
N15 C100 H13B 109.7
C68 C100 H13B 109.7
H13A C100 H13B 108.2
C68 O60A H60A 109.5

loop_
_geom_bond_atom_site_label_1
_geom_bond_atom_site_label_2
_geom_bond_distance
O1 C1 1.379(3)
O1 C10 1.383(3)
O7 C48 1.383(3)
O7 C40 1.387(3)
O2 C26 1.242(3)
O10 C75 1.358(3)
O10 C76 1.442(3)
O6 C28 1.412(3)
O6 H102 0.8400
O12 N9 1.231(3)
O3 C36 1.361(3)
O3 C37 1.437(4)
N8 C61 1.358(3)
N8 C66 1.451(3)
N8 C47 1.505(3)
N3 C26 1.342(3)
N3 C27 1.457(3)
N3 C8 1.511(3)
O11 N9 1.232(3)
O5 N5 1.229(3)
O4 N5 1.227(3)
N2 C5 1.376(3)
N2 C18 1.451(3)
N2 H2 0.8800
N6 C52 1.384(3)
N6 C57 1.447(3)
N6 H101 0.8800
N4 C30 1.269(3)
N4 C29 1.455(3)
N15 C69 1.263(3)
N15 C100 1.459(3)
N1 C12 1.372(3)
N1 C16 1.448(4)
N1 H1 0.8800
N5 C33 1.458(4)
N7 C44 1.381(3)
N7 C55 1.438(4)
N7 H7 0.8800
N9 C72 1.459(3)
C1 C2 1.387(3)
C1 C6 1.395(3)
C53 C48 1.395(3)
C53 C52 1.396(3)
C53 H53 0.9500
C5 C6 1.393(3)
C5 C4 1.418(3)
C48 C49 1.379(3)
C6 H6A 0.9500
C10 C11 1.385(3)
C10 C9 1.388(3)
C49 C50 1.400(3)
C49 C47 1.510(3)
C52 C51 1.421(3)
C21 C20 1.386(3)
C21 C22 1.389(3)
C21 C26 1.480(3)
C2 C3 1.400(3)
C2 C8 1.512(3)
C3 C4 1.381(3)
C3 H3 0.9500
C20 C25 1.388(3)
C20 C8 1.519(3)
C8 C9 1.516(3)
C9 C14 1.405(3)
C14 C13 1.377(3)
C14 H14 0.9500
C50 C51 1.372(3)
C50 H50 0.9500
C41 C40 1.379(3)
C41 C42 1.400(3)
C41 C47 1.502(3)
C13 C12 1.421(4)
C13 C15 1.509(3)
C59 C60 1.379(3)
C59 C65 1.385(4)
C59 C47 1.511(3)
C40 C45 1.390(3)
C51 C54 1.512(3)
C45 C44 1.398(3)
C45 H45 0.9500
C12 C11 1.396(3)
C61 O8 1.235(3)
C61 C60 1.484(4)
C22 C23 1.386(4)
C22 H22 0.9500
C11 H11A 0.9500
C4 C7 1.508(3)
C27 C28 1.524(3)
C27 H27A 0.9900
C27 H27B 0.9900
C66 C68 1.533(4)
C66 H66A 0.9900
C66 H66B 0.9900
C42 C43 1.379(4)
C42 H42 0.9500
C65 C64 1.383(4)
C65 H65 0.9500
C60 C62 1.392(4)
C28 C29 1.525(3)
C28 H28 1.0000
C24 C23 1.391(4)
C24 C25 1.395(4)
C24 H24 0.9500
C25 H25 0.9500
C44 C43 1.415(4)
C29 H29A 0.9900
C29 H29B 0.9900
C18 C19 1.513(4)
C18 H18A 0.9900
C18 H18B 0.9900
C23 H23 0.9500
C30 C31 1.477(4)
C30 H30 0.9500
C43 C46 1.501(3)
C70 C71 1.385(4)
C70 C75 1.413(4)
C70 C69 1.471(4)
C7 H7A 0.9800
C7 H7B 0.9800
C7 H7C 0.9800
C69 H69 0.9500
C54 H54A 0.9800
C54 H54B 0.9800
C54 H54C 0.9800
C32 C33 1.380(4)
C32 C31 1.389(4)
C32 H32 0.9500
C62 C63 1.390(4)
C62 H62 0.9500
N11 C81 1.133(4)
C33 C34 1.386(4)
C57 C58 1.516(4)
C57 H57A 0.9900
C57 H57B 0.9900
C64 C63 1.386(4)
C64 H64 0.9500
C75 C74 1.390(4)
C73 C74 1.382(4)
C73 C72 1.388(4)
C73 H73 0.9500
C71 C72 1.383(4)
C71 H71 0.9500
C31 C36 1.410(4)
C74 H74 0.9500
C15 H15A 0.9800
C15 H15B 0.9800
C15 H15C 0.9800
C36 C35 1.387(4)
C34 C35 1.376(4)
C34 H34 0.9500
C46 H46A 0.9800
C46 H46B 0.9800
C46 H46C 0.9800
C63 H63 0.9500
C35 H35 0.9500
C76 C77 1.482(4)
C76 H76A 0.9900
C76 H76B 0.9900
C58 H58A 0.9800
C58 H58B 0.9800
C58 H58C 0.9800
C55 C56 1.512(4)
C55 H55A 0.9900
C55 H55B 0.9900
C77 C78 1.297(5)
C77 H77 0.9500
C19 H19A 0.9800
C19 H19B 0.9800
C19 H19C 0.9800
C81 C82 1.451(5)
C16 C17 1.504(4)
C16 H16A 0.9900
C16 H16B 0.9900
C56 H56A 0.9800
C56 H56B 0.9800
C56 H56C 0.9800
C37 C38 1.487(5)
C37 H37A 0.9900
C37 H37B 0.9900
C82 H82A 0.9800
C82 H82B 0.9800
C82 H82C 0.9800
C38 C39 1.268(5)
C38 H38 0.9500
C39 H39A 0.9500
C39 H39B 0.9500
C79 C80 1.446(6)
C79 H79A 0.9800
C79 H79B 0.9800
C79 H79C 0.9800
C17 H17A 0.9800
C17 H17B 0.9800
C17 H17C 0.9800
C78 H78A 0.9500
C78 H78B 0.9500
C80 N10 1.146(5)
C68 O60A 1.404(3)
C68 C100 1.522(4)
C68 H68 1.0000
C100 H13A 0.9900
C100 H13B 0.9900
O60A H60A 0.8400
